data_2238687
loop_
_publ_author_name
'Arman, Hadi D.'
'Miller, Tyler'
'Poplaukhin, Pavel'
'Tiekink, Edward R. T.'

_publ_section_title
;
 The co-crystal
 <i>N</i>,<i>N</i>'-bis[(pyridin-1-ium-2-yl)methyl]ethanedithioamide
 bis(2,6-dinitrobenzoate)--2,6-dinitrobenzoic acid (1/4)
;
_journal_issue 10
_journal_name_full 'Acta Crystallographica Section E'
_journal_page_first o1506
_journal_page_last o1507
_journal_paper_doi 10.1107/S1600536813023490
_journal_volume 69
_journal_year 2013
_chemical_formula_iupac 'C14 H16 N4 S2 2+, 2C7 H3 N2 O6 -, 4C7 H4 N2 O6'
_chemical_formula_moiety 'C14 H16 N4 S2 2+, 2(C7 H3 N2 O6 -), 4(C7 H4 N2 O6)'
_chemical_formula_sum 'C56 H38 N16 O36 S2'
_chemical_formula_weight 1575.14
_chemical_name_systematic
;
<i>N</i>,<i>N</i>'-Bis[(pyridin-1-ium-2-yl)methyl]ethanedithioamide
bis(2,6-dinitrobenzoate)--2,6-dinitrobenzoic acid (1/4)
;
_space_group_IT_number 2
_symmetry_cell_setting triclinic
_symmetry_space_group_name_Hall '-P 1'
_symmetry_space_group_name_H-M 'P -1'
_atom_sites_solution_hydrogens geom
_atom_sites_solution_primary direct
_atom_sites_solution_secondary difmap
_audit_creation_method SHELXL-97
_cell_angle_alpha 79.601(18)
_cell_angle_beta 72.859(17)
_cell_angle_gamma 61.237(12)
_cell_formula_units_Z 1
_cell_length_a 11.157(2)
_cell_length_b 11.524(3)
_cell_length_c 14.967(4)
_cell_measurement_reflns_used 5825
_cell_measurement_temperature 98(2)
_cell_measurement_theta_max 40.6
_cell_measurement_theta_min 2.2
_cell_volume 1610.3(7)
_computing_cell_refinement 'CrystalClear (Molecular Structure Corporation & Rigaku, 2005)'
_computing_data_collection 'CrystalClear (Molecular Structure Corporation & Rigaku, 2005)'
_computing_data_reduction 'CrystalClear (Molecular Structure Corporation & Rigaku, 2005)'
_computing_molecular_graphics 'ORTEPII (Johnson, 1976) and DIAMOND (Brandenburg, 2006)'
_computing_publication_material 'publCIF (Westrip, 2010)'
_computing_structure_refinement 'SHELXL97 (Sheldrick, 2008)'
_computing_structure_solution 'SHELXS97 (Sheldrick, 2008)'
_diffrn_ambient_temperature 98(2)
_diffrn_measured_fraction_theta_full 0.989
_diffrn_measured_fraction_theta_max 0.989
_diffrn_measurement_device_type 'Rigaku AFC12\K/SATURN724'
_diffrn_measurement_method \w
_diffrn_radiation_monochromator graphite
_diffrn_radiation_source 'fine-focus sealed tube'
_diffrn_radiation_type MoK\a
_diffrn_radiation_wavelength 0.71069
_diffrn_reflns_av_R_equivalents 0.0396
_diffrn_reflns_av_sigmaI/netI 0.0592
_diffrn_reflns_limit_h_max 14
_diffrn_reflns_limit_h_min -11
_diffrn_reflns_limit_k_max 14
_diffrn_reflns_limit_k_min -14
_diffrn_reflns_limit_l_max 19
_diffrn_reflns_limit_l_min -19
_diffrn_reflns_number 10659
_diffrn_reflns_theta_full 27.50
_diffrn_reflns_theta_max 27.50
_diffrn_reflns_theta_min 2.02
_diffrn_standards_decay_% 0
_diffrn_standards_interval_count 0
_diffrn_standards_number 0
_exptl_absorpt_coefficient_mu 0.200
_exptl_absorpt_correction_type none
_exptl_crystal_colour red
_exptl_crystal_density_diffrn 1.624
_exptl_crystal_density_method 'not measured'
_exptl_crystal_description block
_exptl_crystal_F_000 806
_exptl_crystal_size_max 0.35
_exptl_crystal_size_mid 0.10
_exptl_crystal_size_min 0.09
_refine_diff_density_max 1.012
_refine_diff_density_min -0.499
_refine_ls_extinction_method none
_refine_ls_goodness_of_fit_ref 1.064
_refine_ls_hydrogen_treatment mixed
_refine_ls_matrix_type full
_refine_ls_number_parameters 518
_refine_ls_number_reflns 7317
_refine_ls_number_restraints 4
_refine_ls_restrained_S_all 1.064
_refine_ls_R_factor_all 0.0855
_refine_ls_R_factor_gt 0.0645
_refine_ls_shift/su_max 0.000
_refine_ls_shift/su_mean 0.000
_refine_ls_structure_factor_coef Fsqd
_refine_ls_weighting_details 'calc w=1/[\s^2^(Fo^2^)+(0.0657P)^2^+1.3610P] where P=(Fo^2^+2Fc^2^)/3'
_refine_ls_weighting_scheme calc
_refine_ls_wR_factor_gt 0.1502
_refine_ls_wR_factor_ref 0.1655
_reflns_number_gt 5680
_reflns_number_total 7317
_reflns_threshold_expression I>2\s(I)
_cod_data_source_file xu5732.cif
_cod_data_source_block I
_cod_database_code 2238687

loop_
_symmetry_equiv_pos_as_xyz
'x, y, z'
'-x, -y, -z'

loop_
_atom_site_type_symbol
_atom_site_label
_atom_site_fract_x
_atom_site_fract_y
_atom_site_fract_z
_atom_site_U_iso_or_equiv
_atom_site_adp_type
_atom_site_calc_flag
_atom_site_refinement_flags
_atom_site_occupancy
_atom_site_symmetry_multiplicity
S S1 0.70660(8) 0.37681(7) 0.41826(6) 0.03648(19) Uani d . 1 1
O O1 0.1913(3) 0.7776(2) 0.13753(16) 0.0472(6) Uani d . 1 1
O O2 0.0893(3) 0.6553(2) 0.22582(16) 0.0450(6) Uani d D 1 1
H H1O 0.036(4) 0.717(3) 0.263(2) 0.067 Uiso d D 1 1
O O3 0.3630(3) 0.5734(3) 0.2630(2) 0.0622(8) Uani d . 1 1
O O4 0.5840(3) 0.4611(3) 0.19541(18) 0.0619(8) Uani d . 1 1
O O5 0.1081(3) 0.5406(3) -0.0511(2) 0.0651(8) Uani d . 1 1
O O6 0.0553(3) 0.6949(3) 0.0351(2) 0.0763(9) Uani d . 1 1
O O7 0.4776(2) 0.26021(19) 0.29655(13) 0.0301(4) Uani d . 1 1
O O8 0.4287(2) 0.08980(19) 0.35613(14) 0.0298(4) Uani d D 1 1
H H2O 0.5105(18) 0.047(3) 0.366(2) 0.045 Uiso d D 1 1
O O9 0.4564(2) 0.0995(2) 0.16249(15) 0.0417(5) Uani d . 1 1
O O10 0.2965(3) 0.0709(3) 0.1314(2) 0.0676(9) Uani d . 1 1
O O11 0.0990(2) 0.5488(2) 0.44050(14) 0.0351(5) Uani d . 1 1
O O12 0.2474(2) 0.3455(2) 0.47019(14) 0.0387(5) Uani d . 1 1
O O13 0.90607(19) -0.17032(19) 0.34152(13) 0.0303(4) Uani d . 1 1
O O14 0.67500(19) -0.04280(18) 0.38458(12) 0.0267(4) Uani d . 1 1
O O15 0.7209(2) -0.2732(2) 0.30113(14) 0.0364(5) Uani d . 1 1
O O16 0.6182(3) -0.2497(3) 0.19193(18) 0.0653(8) Uani d . 1 1
O O17 0.952(2) 0.139(2) 0.1598(9) 0.057(3) Uani d P 0.65(7) 1
O O17A 0.881(9) 0.196(6) 0.1569(13) 0.073(13) Uani d P 0.35(7) 1
O O18 0.8389(2) 0.1022(2) 0.29373(14) 0.0386(5) Uani d . 1 1
N N1 0.7670(2) 0.0044(2) 0.51789(14) 0.0221(4) Uani d D 1 1
H H1N 0.744(3) -0.020(3) 0.4758(16) 0.027 Uiso d D 1 1
N N2 0.4912(2) 0.3477(2) 0.53239(16) 0.0273(5) Uani d D 1 1
H H2N 0.4095(18) 0.379(3) 0.5734(17) 0.033 Uiso d D 1 1
N N3 0.4577(3) 0.5049(3) 0.20045(19) 0.0414(6) Uani d . 1 1
N N4 0.1306(3) 0.5836(3) 0.0067(2) 0.0450(7) Uani d . 1 1
N N5 0.3340(3) 0.1284(3) 0.16974(16) 0.0353(5) Uani d . 1 1
N N6 0.1660(2) 0.4306(2) 0.42466(16) 0.0298(5) Uani d . 1 1
N N7 0.6920(3) -0.2256(2) 0.22561(17) 0.0356(6) Uani d . 1 1
N N8 0.8680(3) 0.0999(3) 0.20945(19) 0.0383(6) Uani d . 1 1
C C1 0.6818(3) 0.1241(3) 0.55403(17) 0.0238(5) Uani d . 1 1
C C2 0.8845(3) -0.0856(3) 0.54572(18) 0.0272(5) Uani d . 1 1
H H2 0.9417 -0.1685 0.5172 0.033 Uiso calc R 1 1
C C3 0.9197(3) -0.0553(3) 0.6158(2) 0.0333(6) Uani d . 1 1
H H3 1.0020 -0.1169 0.6365 0.040 Uiso calc R 1 1
C C4 0.8332(3) 0.0669(3) 0.6560(2) 0.0362(7) Uani d . 1 1
H H4 0.8559 0.0886 0.7051 0.043 Uiso calc R 1 1
C C5 0.7144(3) 0.1571(3) 0.62510(19) 0.0321(6) Uani d . 1 1
H H5 0.6557 0.2408 0.6524 0.039 Uiso calc R 1 1
C C6 0.5559(3) 0.2091(2) 0.51299(19) 0.0265(5) Uani d . 1 1
H H6A 0.5858 0.2003 0.4443 0.032 Uiso calc R 1 1
H H6B 0.4849 0.1759 0.5385 0.032 Uiso calc R 1 1
C C7 0.5477(3) 0.4270(2) 0.48907(18) 0.0246(5) Uani d . 1 1
C C8 0.2867(3) 0.5484(3) 0.10827(18) 0.0274(5) Uani d . 1 1
C C9 0.4185(3) 0.4676(3) 0.12775(18) 0.0297(6) Uani d . 1 1
C C10 0.5164(3) 0.3527(3) 0.0827(2) 0.0370(7) Uani d . 1 1
H H10 0.6047 0.3013 0.0985 0.044 Uiso calc R 1 1
C C11 0.4855(4) 0.3125(3) 0.0145(2) 0.0415(7) Uani d . 1 1
H H11 0.5518 0.2327 -0.0162 0.050 Uiso calc R 1 1
C C12 0.3575(4) 0.3891(3) -0.0088(2) 0.0368(7) Uani d . 1 1
H H12 0.3355 0.3631 -0.0561 0.044 Uiso calc R 1 1
C C13 0.2618(3) 0.5043(3) 0.03774(19) 0.0307(6) Uani d . 1 1
C C14 0.1825(3) 0.6752(3) 0.15902(19) 0.0302(6) Uani d . 1 1
C C15 0.2550(3) 0.2777(3) 0.29713(17) 0.0247(5) Uani d . 1 1
C C16 0.2231(3) 0.2407(3) 0.22679(18) 0.0277(5) Uani d . 1 1
C C17 0.0909(3) 0.3051(3) 0.20708(19) 0.0318(6) Uani d . 1 1
H H17 0.0738 0.2765 0.1585 0.038 Uiso calc R 1 1
C C18 -0.0145(3) 0.4107(3) 0.2588(2) 0.0312(6) Uani d . 1 1
H H18 -0.1053 0.4551 0.2461 0.037 Uiso calc R 1 1
C C19 0.0110(3) 0.4528(3) 0.32935(19) 0.0286(5) Uani d . 1 1
H H19 -0.0613 0.5262 0.3649 0.034 Uiso calc R 1 1
C C20 0.1443(3) 0.3856(3) 0.34695(18) 0.0266(5) Uani d . 1 1
C C21 0.4005(3) 0.2085(3) 0.31645(17) 0.0246(5) Uani d . 1 1
C C22 0.7842(3) -0.0671(2) 0.22087(17) 0.0238(5) Uani d . 1 1
C C23 0.7426(3) -0.1301(3) 0.17386(18) 0.0271(5) Uani d . 1 1
C C24 0.7446(3) -0.1059(3) 0.07891(19) 0.0301(6) Uani d . 1 1
H H24 0.7145 -0.1507 0.0498 0.036 Uiso calc R 1 1
C C25 0.7905(3) -0.0164(3) 0.02744(18) 0.0314(6) Uani d . 1 1
H H25 0.7936 -0.0002 -0.0375 0.038 Uiso calc R 1 1
C C26 0.8318(3) 0.0494(3) 0.07111(19) 0.0306(6) Uani d . 1 1
H H26 0.8633 0.1114 0.0366 0.037 Uiso calc R 1 1
C C27 0.8268(3) 0.0237(3) 0.16622(19) 0.0273(5) Uani d . 1 1
C C28 0.7888(3) -0.0975(3) 0.32410(17) 0.0254(5) Uani d . 1 1

loop_
_atom_site_aniso_label
_atom_site_aniso_U_11
_atom_site_aniso_U_22
_atom_site_aniso_U_33
_atom_site_aniso_U_12
_atom_site_aniso_U_13
_atom_site_aniso_U_23
S1 0.0282(4) 0.0248(4) 0.0446(4) -0.0084(3) 0.0039(3) -0.0065(3)
O1 0.0520(14) 0.0229(11) 0.0448(13) -0.0102(10) 0.0058(11) -0.0005(9)
O2 0.0467(13) 0.0259(11) 0.0455(13) -0.0157(10) 0.0170(10) -0.0123(9)
O3 0.079(2) 0.0403(15) 0.0657(17) -0.0112(14) -0.0344(16) -0.0180(13)
O4 0.0589(17) 0.092(2) 0.0520(15) -0.0505(17) -0.0298(13) 0.0319(14)
O5 0.0656(18) 0.087(2) 0.0663(17) -0.0437(17) -0.0345(15) -0.0006(15)
O6 0.0590(18) 0.0609(19) 0.086(2) 0.0067(15) -0.0384(17) -0.0163(16)
O7 0.0281(10) 0.0300(10) 0.0325(10) -0.0137(9) -0.0095(8) 0.0035(8)
O8 0.0247(9) 0.0256(10) 0.0364(10) -0.0104(8) -0.0108(8) 0.0077(8)
O9 0.0303(11) 0.0413(13) 0.0436(12) -0.0095(10) -0.0037(9) -0.0080(10)
O10 0.0554(16) 0.072(2) 0.0743(19) -0.0090(14) -0.0276(14) -0.0419(15)
O11 0.0370(11) 0.0287(11) 0.0371(11) -0.0110(9) -0.0098(9) -0.0059(8)
O12 0.0336(11) 0.0412(12) 0.0335(11) -0.0052(10) -0.0173(9) -0.0036(9)
O13 0.0252(9) 0.0296(10) 0.0263(9) -0.0014(8) -0.0097(8) -0.0058(7)
O14 0.0241(9) 0.0238(9) 0.0235(9) -0.0024(8) -0.0056(7) -0.0065(7)
O15 0.0447(12) 0.0299(11) 0.0317(10) -0.0162(10) -0.0074(9) 0.0004(8)
O16 0.105(2) 0.086(2) 0.0476(14) -0.076(2) -0.0205(15) -0.0017(14)
O17 0.066(7) 0.067(7) 0.056(3) -0.052(6) 0.002(3) -0.013(4)
O17A 0.14(3) 0.09(2) 0.046(5) -0.09(3) -0.022(10) 0.006(7)
O18 0.0471(13) 0.0406(12) 0.0364(11) -0.0217(11) -0.0145(10) -0.0081(9)
N1 0.0242(10) 0.0232(11) 0.0206(10) -0.0118(9) -0.0059(8) -0.0010(8)
N2 0.0224(11) 0.0207(11) 0.0346(12) -0.0075(9) -0.0024(9) -0.0055(9)
N3 0.0518(17) 0.0423(16) 0.0402(14) -0.0278(14) -0.0217(13) 0.0115(12)
N4 0.0445(16) 0.0393(16) 0.0494(16) -0.0133(13) -0.0218(13) 0.0019(12)
N5 0.0390(14) 0.0354(14) 0.0277(12) -0.0107(11) -0.0120(11) -0.0047(10)
N6 0.0268(11) 0.0332(13) 0.0269(11) -0.0109(10) -0.0082(9) -0.0009(9)
N7 0.0483(15) 0.0321(13) 0.0311(12) -0.0224(12) -0.0051(11) -0.0077(10)
N8 0.0400(14) 0.0397(15) 0.0414(14) -0.0237(13) -0.0045(12) -0.0084(11)
C1 0.0251(12) 0.0218(12) 0.0251(12) -0.0119(11) -0.0052(10) -0.0003(9)
C2 0.0274(13) 0.0228(13) 0.0287(13) -0.0102(11) -0.0088(11) 0.0044(10)
C3 0.0374(15) 0.0340(16) 0.0343(15) -0.0186(13) -0.0174(13) 0.0068(12)
C4 0.0491(18) 0.0365(16) 0.0347(15) -0.0229(15) -0.0219(14) 0.0011(12)
C5 0.0388(15) 0.0274(14) 0.0314(14) -0.0134(13) -0.0115(12) -0.0043(11)
C6 0.0252(12) 0.0187(12) 0.0353(14) -0.0076(11) -0.0098(11) -0.0035(10)
C7 0.0206(12) 0.0217(13) 0.0283(12) -0.0063(11) -0.0049(10) -0.0052(10)
C8 0.0288(13) 0.0237(13) 0.0235(12) -0.0094(11) -0.0035(10) 0.0004(10)
C9 0.0331(14) 0.0271(14) 0.0260(13) -0.0127(12) -0.0080(11) 0.0039(10)
C10 0.0286(14) 0.0274(15) 0.0375(15) -0.0044(12) -0.0026(12) 0.0048(12)
C11 0.0446(18) 0.0233(14) 0.0327(15) -0.0052(13) 0.0054(13) -0.0014(11)
C12 0.0538(19) 0.0298(15) 0.0261(13) -0.0204(14) -0.0067(13) -0.0006(11)
C13 0.0380(15) 0.0246(14) 0.0280(13) -0.0124(12) -0.0100(12) 0.0005(10)
C14 0.0336(15) 0.0237(14) 0.0287(13) -0.0101(12) -0.0059(11) -0.0015(10)
C15 0.0248(12) 0.0268(13) 0.0227(12) -0.0117(11) -0.0079(10) 0.0020(10)
C16 0.0295(13) 0.0274(14) 0.0241(12) -0.0114(11) -0.0078(10) 0.0007(10)
C17 0.0350(15) 0.0351(15) 0.0297(13) -0.0172(13) -0.0148(12) 0.0039(11)
C18 0.0258(13) 0.0334(15) 0.0352(14) -0.0132(12) -0.0122(11) 0.0040(11)
C19 0.0237(13) 0.0273(14) 0.0294(13) -0.0076(11) -0.0077(11) 0.0015(10)
C20 0.0262(13) 0.0290(14) 0.0250(12) -0.0123(11) -0.0087(10) 0.0016(10)
C21 0.0246(12) 0.0250(13) 0.0223(12) -0.0098(11) -0.0061(10) -0.0001(9)
C22 0.0209(12) 0.0205(12) 0.0232(12) -0.0026(10) -0.0057(9) -0.0049(9)
C23 0.0291(13) 0.0235(13) 0.0266(13) -0.0096(11) -0.0061(10) -0.0044(10)
C24 0.0319(14) 0.0336(15) 0.0272(13) -0.0137(12) -0.0087(11) -0.0079(11)
C25 0.0282(14) 0.0364(16) 0.0224(12) -0.0077(12) -0.0072(11) -0.0037(11)
C26 0.0260(13) 0.0287(14) 0.0298(13) -0.0094(12) -0.0037(11) 0.0010(11)
C27 0.0254(13) 0.0246(13) 0.0313(13) -0.0089(11) -0.0077(11) -0.0061(10)
C28 0.0301(13) 0.0220(13) 0.0241(12) -0.0090(11) -0.0097(10) -0.0043(9)

loop_
_atom_type_symbol
_atom_type_description
_atom_type_scat_dispersion_real
_atom_type_scat_dispersion_imag
_atom_type_scat_source
C C 0.0033 0.0016 'International Tables Vol C Tables 4.2.6.8 and 6.1.1.4'
H H 0.0000 0.0000 'International Tables Vol C Tables 4.2.6.8 and 6.1.1.4'
N N 0.0061 0.0033 'International Tables Vol C Tables 4.2.6.8 and 6.1.1.4'
O O 0.0106 0.0060 'International Tables Vol C Tables 4.2.6.8 and 6.1.1.4'
S S 0.1246 0.1234 'International Tables Vol C Tables 4.2.6.8 and 6.1.1.4'

loop_
_geom_angle_atom_site_label_1
_geom_angle_atom_site_label_2
_geom_angle_atom_site_label_3
_geom_angle_site_symmetry_1
_geom_angle_site_symmetry_3
_geom_angle
C14 O2 H1O . . 116(3)
C21 O8 H2O . . 114(2)
O17A O17 N8 . . 76.8(15)
O17 O17A N8 . . 68(2)
C1 N1 C2 . . 123.9(2)
C1 N1 H1N . . 119(2)
C2 N1 H1N . . 117(2)
C7 N2 C6 . . 122.7(2)
C7 N2 H2N . . 120(2)
C6 N2 H2N . . 117(2)
O3 N3 O4 . . 124.4(3)
O3 N3 C9 . . 118.1(3)
O4 N3 C9 . . 117.5(3)
O5 N4 O6 . . 123.0(3)
O5 N4 C13 . . 119.1(3)
O6 N4 C13 . . 117.6(3)
O9 N5 O10 . . 123.9(3)
O9 N5 C16 . . 118.7(2)
O10 N5 C16 . . 117.4(3)
O11 N6 O12 . . 125.0(2)
O11 N6 C20 . . 117.7(2)
O12 N6 C20 . . 117.2(2)
O15 N7 O16 . . 123.6(3)
O15 N7 C23 . . 118.5(2)
O16 N7 C23 . . 117.9(2)
O18 N8 O17 . . 121.3(6)
O18 N8 O17A . . 121.2(13)
O18 N8 C27 . . 119.3(2)
O17 N8 C27 . . 118.2(5)
O17A N8 C27 . . 114.0(9)
N1 C1 C5 . . 118.4(2)
N1 C1 C6 . . 115.3(2)
C5 C1 C6 . . 126.3(2)
N1 C2 C3 . . 119.0(3)
N1 C2 H2 . . 120.5
C3 C2 H2 . . 120.5
C2 C3 C4 . . 118.9(3)
C2 C3 H3 . . 120.5
C4 C3 H3 . . 120.5
C5 C4 C3 . . 120.5(2)
C5 C4 H4 . . 119.7
C3 C4 H4 . . 119.7
C1 C5 C4 . . 119.3(3)
C1 C5 H5 . . 120.4
C4 C5 H5 . . 120.4
N2 C6 C1 . . 113.4(2)
N2 C6 H6A . . 108.9
C1 C6 H6A . . 108.9
N2 C6 H6B . . 108.9
C1 C6 H6B . . 108.9
H6A C6 H6B . . 107.7
N2 C7 C7 . 2_666 113.8(3)
N2 C7 S1 . . 124.5(2)
C7 C7 S1 2_666 . 121.7(3)
C9 C8 C13 . . 114.5(2)
C9 C8 C14 . . 121.7(2)
C13 C8 C14 . . 123.8(2)
C10 C9 C8 . . 123.5(3)
C10 C9 N3 . . 117.1(3)
C8 C9 N3 . . 119.4(3)
C9 C10 C11 . . 119.6(3)
C9 C10 H10 . . 120.2
C11 C10 H10 . . 120.2
C10 C11 C12 . . 119.6(3)
C10 C11 H11 . . 120.2
C12 C11 H11 . . 120.2
C11 C12 C13 . . 119.2(3)
C11 C12 H12 . . 120.4
C13 C12 H12 . . 120.4
C12 C13 C8 . . 123.6(3)
C12 C13 N4 . . 116.2(3)
C8 C13 N4 . . 120.2(3)
O1 C14 O2 . . 127.1(3)
O1 C14 C8 . . 122.4(3)
O2 C14 C8 . . 110.5(2)
C20 C15 C16 . . 115.1(2)
C20 C15 C21 . . 122.2(2)
C16 C15 C21 . . 122.7(2)
C17 C16 C15 . . 123.3(3)
C17 C16 N5 . . 117.8(2)
C15 C16 N5 . . 119.0(2)
C18 C17 C16 . . 119.1(2)
C18 C17 H17 . . 120.4
C16 C17 H17 . . 120.4
C17 C18 C19 . . 120.3(3)
C17 C18 H18 . . 119.9
C19 C18 H18 . . 119.9
C18 C19 C20 . . 118.8(3)
C18 C19 H19 . . 120.6
C20 C19 H19 . . 120.6
C19 C20 C15 . . 123.5(2)
C19 C20 N6 . . 117.1(2)
C15 C20 N6 . . 119.4(2)
O7 C21 O8 . . 126.1(2)
O7 C21 C15 . . 122.1(2)
O8 C21 C15 . . 111.7(2)
C27 C22 C23 . . 115.0(2)
C27 C22 C28 . . 121.5(2)
C23 C22 C28 . . 123.5(2)
C22 C23 C24 . . 123.1(3)
C22 C23 N7 . . 119.5(2)
C24 C23 N7 . . 117.4(2)
C25 C24 C23 . . 119.6(2)
C25 C24 H24 . . 120.2
C23 C24 H24 . . 120.2
C24 C25 C26 . . 119.5(2)
C24 C25 H25 . . 120.2
C26 C25 H25 . . 120.2
C25 C26 C27 . . 119.2(3)
C25 C26 H26 . . 120.4
C27 C26 H26 . . 120.4
C22 C27 C26 . . 123.7(2)
C22 C27 N8 . . 119.7(2)
C26 C27 N8 . . 116.6(2)
O13 C28 O14 . . 125.0(2)
O13 C28 C22 . . 117.2(2)
O14 C28 C22 . . 117.7(2)

loop_
_geom_bond_atom_site_label_1
_geom_bond_atom_site_label_2
_geom_bond_site_symmetry_2
_geom_bond_distance
S1 C7 . 1.651(3)
O1 C14 . 1.209(3)
O2 C14 . 1.291(3)
O2 H1O . 0.845(10)
O3 N3 . 1.223(4)
O4 N3 . 1.230(4)
O5 N4 . 1.209(4)
O6 N4 . 1.217(4)
O7 C21 . 1.209(3)
O8 C21 . 1.314(3)
O8 H2O . 0.846(10)
O9 N5 . 1.214(3)
O10 N5 . 1.221(3)
O11 N6 . 1.226(3)
O12 N6 . 1.232(3)
O13 C28 . 1.245(3)
O14 C28 . 1.260(3)
O15 N7 . 1.226(3)
O16 N7 . 1.234(3)
O17 O17A . 0.75(6)
O17 N8 . 1.227(8)
O17A N8 . 1.28(2)
O18 N8 . 1.208(3)
N1 C1 . 1.343(3)
N1 C2 . 1.350(3)
N1 H1N . 0.880(10)
N2 C7 . 1.323(3)
N2 C6 . 1.446(3)
N2 H2N . 0.879(10)
N3 C9 . 1.480(4)
N4 C13 . 1.467(4)
N5 C16 . 1.473(4)
N6 C20 . 1.478(3)
N7 C23 . 1.471(4)
N8 C27 . 1.473(3)
C1 C5 . 1.384(4)
C1 C6 . 1.509(3)
C2 C3 . 1.373(4)
C2 H2 . 0.9500
C3 C4 . 1.390(4)
C3 H3 . 0.9500
C4 C5 . 1.384(4)
C4 H4 . 0.9500
C5 H5 . 0.9500
C6 H6A . 0.9900
C6 H6B . 0.9900
C7 C7 2_666 1.531(5)
C8 C9 . 1.397(4)
C8 C13 . 1.398(4)
C8 C14 . 1.520(4)
C9 C10 . 1.377(4)
C10 C11 . 1.381(5)
C10 H10 . 0.9500
C11 C12 . 1.381(5)
C11 H11 . 0.9500
C12 C13 . 1.386(4)
C12 H12 . 0.9500
C15 C20 . 1.393(4)
C15 C16 . 1.395(3)
C15 C21 . 1.517(3)
C16 C17 . 1.392(4)
C17 C18 . 1.374(4)
C17 H17 . 0.9500
C18 C19 . 1.389(4)
C18 H18 . 0.9500
C19 C20 . 1.389(4)
C19 H19 . 0.9500
C22 C27 . 1.390(4)
C22 C23 . 1.391(3)
C22 C28 . 1.532(3)
C23 C24 . 1.394(4)
C24 C25 . 1.381(4)
C24 H24 . 0.9500
C25 C26 . 1.382(4)
C25 H25 . 0.9500
C26 C27 . 1.391(4)
C26 H26 . 0.9500

loop_
_geom_hbond_atom_site_label_D
_geom_hbond_atom_site_label_H
_geom_hbond_atom_site_label_A
_geom_hbond_site_symmetry_A
_geom_hbond_distance_DH
_geom_hbond_distance_HA
_geom_hbond_distance_DA
_geom_hbond_angle_DHA
O2 H1o O13 1_465 0.84(3) 1.70(3) 2.536(3) 169(5)
O8 H2o O14 . 0.85(3) 1.70(3) 2.546(3) 178(4)
N1 H1n O14 . 0.88(3) 1.86(3) 2.733(3) 171(3)
N2 H2n O15 2_656 0.88(3) 2.53(3) 3.202(3) 134(2)
C3 H3 O18 2_756 0.95 2.39 3.141(5) 136
C12 H12 O16 2_655 0.95 2.41 3.301(4) 157
C25 H25 O10 2_655 0.95 2.38 3.078(5) 130

loop_
_geom_torsion_atom_site_label_1
_geom_torsion_atom_site_label_2
_geom_torsion_atom_site_label_3
_geom_torsion_atom_site_label_4
_geom_torsion_site_symmetry_4
_geom_torsion
O17A O17 N8 O18 . -101(2)
O17A O17 N8 C27 . 92.1(16)
O17 O17A N8 O18 . 101(4)
O17 O17A N8 C27 . -105.4(15)
C2 N1 C1 C5 . -1.1(4)
C2 N1 C1 C6 . -179.8(2)
C1 N1 C2 C3 . 0.8(4)
N1 C2 C3 C4 . 0.2(4)
C2 C3 C4 C5 . -0.7(4)
N1 C1 C5 C4 . 0.5(4)
C6 C1 C5 C4 . 179.0(3)
C3 C4 C5 C1 . 0.4(4)
C7 N2 C6 C1 . 74.8(3)
N1 C1 C6 N2 . -162.8(2)
C5 C1 C6 N2 . 18.6(4)
C6 N2 C7 C7 2_666 172.3(3)
C6 N2 C7 S1 . -8.2(4)
C13 C8 C9 C10 . -0.8(4)
C14 C8 C9 C10 . -179.3(3)
C13 C8 C9 N3 . 179.3(2)
C14 C8 C9 N3 . 0.7(4)
O3 N3 C9 C10 . -154.0(3)
O4 N3 C9 C10 . 23.7(4)
O3 N3 C9 C8 . 25.9(4)
O4 N3 C9 C8 . -156.4(3)
C8 C9 C10 C11 . -0.2(4)
N3 C9 C10 C11 . 179.7(3)
C9 C10 C11 C12 . 1.0(4)
C10 C11 C12 C13 . -0.8(4)
C11 C12 C13 C8 . -0.3(4)
C11 C12 C13 N4 . 177.5(3)
C9 C8 C13 C12 . 1.0(4)
C14 C8 C13 C12 . 179.5(3)
C9 C8 C13 N4 . -176.7(2)
C14 C8 C13 N4 . 1.9(4)
O5 N4 C13 C12 . 5.7(4)
O6 N4 C13 C12 . -168.2(3)
O5 N4 C13 C8 . -176.5(3)
O6 N4 C13 C8 . 9.6(5)
C9 C8 C14 O1 . 80.4(4)
C13 C8 C14 O1 . -98.1(4)
C9 C8 C14 O2 . -98.9(3)
C13 C8 C14 O2 . 82.6(3)
C20 C15 C16 C17 . -0.3(4)
C21 C15 C16 C17 . -178.6(2)
C20 C15 C16 N5 . 179.4(2)
C21 C15 C16 N5 . 1.1(4)
O9 N5 C16 C17 . 155.6(3)
O10 N5 C16 C17 . -23.4(4)
O9 N5 C16 C15 . -24.1(4)
O10 N5 C16 C15 . 156.9(3)
C15 C16 C17 C18 . 0.1(4)
N5 C16 C17 C18 . -179.6(2)
C16 C17 C18 C19 . 0.3(4)
C17 C18 C19 C20 . -0.5(4)
C18 C19 C20 C15 . 0.3(4)
C18 C19 C20 N6 . -178.1(2)
C16 C15 C20 C19 . 0.1(4)
C21 C15 C20 C19 . 178.4(2)
C16 C15 C20 N6 . 178.4(2)
C21 C15 C20 N6 . -3.2(4)
O11 N6 C20 C19 . -32.3(3)
O12 N6 C20 C19 . 145.8(3)
O11 N6 C20 C15 . 149.3(2)
O12 N6 C20 C15 . -32.7(4)
C20 C15 C21 O7 . -70.4(3)
C16 C15 C21 O7 . 107.8(3)
C20 C15 C21 O8 . 109.5(3)
C16 C15 C21 O8 . -72.2(3)
C27 C22 C23 C24 . 0.7(4)
C28 C22 C23 C24 . -177.1(2)
C27 C22 C23 N7 . -178.4(2)
C28 C22 C23 N7 . 3.7(4)
O15 N7 C23 C22 . -18.6(4)
O16 N7 C23 C22 . 158.8(3)
O15 N7 C23 C24 . 162.2(3)
O16 N7 C23 C24 . -20.4(4)
C22 C23 C24 C25 . 0.5(4)
N7 C23 C24 C25 . 179.6(3)
C23 C24 C25 C26 . -1.0(4)
C24 C25 C26 C27 . 0.2(4)
C23 C22 C27 C26 . -1.5(4)
C28 C22 C27 C26 . 176.4(2)
C23 C22 C27 N8 . 177.7(2)
C28 C22 C27 N8 . -4.4(4)
C25 C26 C27 C22 . 1.1(4)
C25 C26 C27 N8 . -178.2(3)
O18 N8 C27 C22 . -14.3(4)
O17 N8 C27 C22 . 153.1(16)
O17A N8 C27 C22 . -168(4)
O18 N8 C27 C26 . 165.0(3)
O17 N8 C27 C26 . -27.6(16)
O17A N8 C27 C26 . 11(4)
C27 C22 C28 O13 . -76.6(3)
C23 C22 C28 O13 . 101.1(3)
C27 C22 C28 O14 . 100.7(3)
C23 C22 C28 O14 . -81.6(3)
